data_4512199
loop_
_publ_author_name
'Adelani, Pius O.'
'Cook, Nathaniel D.'
'Burns, Peter C.'

_publ_section_title
;
 Use of 2,2-Bipyrimidine for the Preparation of UO22+-3d Diphosphonates
;
_journal_issue 11
_journal_name_full 'Crystal Growth &amp; Design'
_journal_page_first 5692
_journal_paper_doi 10.1021/cg500972w
_journal_volume 14
_journal_year 2014
_chemical_formula_moiety 'C34 H24 N8 Ni2 O26 P6 U3, 6(O)'
_chemical_formula_sum 'C34 H24 N8 Ni2 O32 P6 U3'
_chemical_formula_weight 2073.94
_chemical_name_systematic
; 
 ? 
;
_space_group_IT_number 2
_symmetry_cell_setting triclinic
_symmetry_space_group_name_Hall '-P 1'
_symmetry_space_group_name_H-M 'P -1'
_atom_sites_solution_hydrogens geom
_atom_sites_solution_primary direct
_atom_sites_solution_secondary difmap
_audit_creation_method SHELXL-97
_cell_angle_alpha 107.204(4)
_cell_angle_beta 90.137(4)
_cell_angle_gamma 115.826(4)
_cell_formula_units_Z 1
_cell_length_a 9.961(3)
_cell_length_b 11.128(3)
_cell_length_c 14.199(4)
_cell_measurement_reflns_used 1243
_cell_measurement_temperature 100(2)
_cell_measurement_theta_max 23.45
_cell_measurement_theta_min 2.15
_cell_volume 1337.5(7)
_computing_cell_refinement 'Bruker SAINT'
_computing_data_collection 'Bruker APEX2'
_computing_data_reduction 'Bruker SAINT'
_computing_molecular_graphics 'Bruker SHELXTL'
_computing_publication_material 'Bruker SHELXTL'
_computing_structure_refinement 'SHELXL-97 (Sheldrick, 1997)'
_computing_structure_solution 'SHELXS-97 (Sheldrick, 1990)'
_diffrn_ambient_temperature 100(2)
_diffrn_measured_fraction_theta_full 0.986
_diffrn_measured_fraction_theta_max 0.986
_diffrn_measurement_device_type 'Bruker APEX-II CCD'
_diffrn_measurement_method '\f and \w scans'
_diffrn_radiation_monochromator graphite
_diffrn_radiation_source 'fine-focus sealed tube'
_diffrn_radiation_type MoK\a
_diffrn_radiation_wavelength 0.71073
_diffrn_reflns_av_R_equivalents 0.0718
_diffrn_reflns_av_sigmaI/netI 0.1178
_diffrn_reflns_limit_h_max 12
_diffrn_reflns_limit_h_min -12
_diffrn_reflns_limit_k_max 14
_diffrn_reflns_limit_k_min -14
_diffrn_reflns_limit_l_max 18
_diffrn_reflns_limit_l_min -15
_diffrn_reflns_number 10752
_diffrn_reflns_theta_full 27.06
_diffrn_reflns_theta_max 27.06
_diffrn_reflns_theta_min 2.15
_diffrn_standards_number 0
_exptl_absorpt_coefficient_mu 10.027
_exptl_absorpt_correction_T_max 0.8171
_exptl_absorpt_correction_T_min 0.3468
_exptl_absorpt_correction_type empirical
_exptl_absorpt_process_details SHELXPREP
_exptl_crystal_colour yellow-green
_exptl_crystal_density_diffrn 2.575
_exptl_crystal_density_method 'not measured'
_exptl_crystal_description tablet
_exptl_crystal_F_000 962
_exptl_crystal_size_max 0.13
_exptl_crystal_size_mid 0.08
_exptl_crystal_size_min 0.06
_refine_diff_density_max 1.876
_refine_diff_density_min -1.995
_refine_diff_density_rms 0.328
_refine_ls_extinction_method none
_refine_ls_goodness_of_fit_ref 0.986
_refine_ls_hydrogen_treatment constr
_refine_ls_matrix_type full
_refine_ls_number_parameters 385
_refine_ls_number_reflns 5919
_refine_ls_number_restraints 60
_refine_ls_restrained_S_all 0.982
_refine_ls_R_factor_all 0.0849
_refine_ls_R_factor_gt 0.0504
_refine_ls_shift/su_max 0.000
_refine_ls_shift/su_mean 0.000
_refine_ls_structure_factor_coef Fsqd
_refine_ls_weighting_details 'calc w=1/[\s^2^(Fo^2^)+(0.0282P)^2^+0.0000P] where P=(Fo^2^+2Fc^2^)/3'
_refine_ls_weighting_scheme calc
_refine_ls_wR_factor_gt 0.0922
_refine_ls_wR_factor_ref 0.1053
_reflns_number_gt 4056
_reflns_number_total 5919
_reflns_threshold_expression >2sigma(I)
_cod_data_source_file cg500972w_si_001.cif
_cod_data_source_block p-1
_cod_depositor_comments 'Adding full bibliography for 4512198--4512200.cif.'
_cod_original_cell_volume 1337.4(7)
_cod_database_code 4512199

loop_
_symmetry_equiv_pos_as_xyz
'x, y, z'
'-x, -y, -z'

loop_
_atom_site_label
_atom_site_type_symbol
_atom_site_fract_x
_atom_site_fract_y
_atom_site_fract_z
_atom_site_U_iso_or_equiv
_atom_site_adp_type
_atom_site_occupancy
_atom_site_symmetry_multiplicity
_atom_site_calc_flag
_atom_site_refinement_flags
U1 U 0.56617(4) 0.60443(4) 0.14972(3) 0.00936(11) Uani 1 1 d .
U2 U 0.0000 0.0000 0.0000 0.00986(14) Uani 1 2 d S
Ni1 Ni 0.30965(15) 0.62502(13) 0.50114(10) 0.0099(3) Uani 1 1 d .
P1 P 0.2243(3) 0.3976(3) 0.0729(2) 0.0098(6) Uani 1 1 d .
P2 P 0.5714(3) 0.8096(3) 0.3960(2) 0.0101(6) Uani 1 1 d .
P3 P 1.0903(3) 1.0797(3) 0.7720(2) 0.0105(6) Uani 1 1 d .
O1 O 0.5307(7) 0.7395(7) 0.1342(5) 0.0105(15) Uani 1 1 d .
O2 O 0.5974(8) 0.4633(7) 0.1621(5) 0.0127(16) Uani 1 1 d .
O3 O -0.1707(8) 0.0125(7) 0.0125(5) 0.0156(17) Uani 1 1 d .
O4 O 0.3547(7) 0.4260(7) 0.0089(5) 0.0099(15) Uani 1 1 d .
O5 O 0.3079(7) 0.4961(7) 0.1781(5) 0.0094(15) Uani 1 1 d .
O6 O 0.1350(7) 0.2427(7) 0.0641(5) 0.0115(16) Uani 1 1 d .
O7 O 0.5897(8) 0.6875(7) 0.3223(5) 0.0122(16) Uani 1 1 d .
O8 O 0.5982(8) 0.9269(7) 0.3497(6) 0.0161(17) Uani 1 1 d .
O9 O 0.4235(7) 0.7667(7) 0.4339(5) 0.0092(15) Uani 1 1 d U
O10 O 0.9957(7) 1.0300(7) 0.8500(5) 0.0114(16) Uani 1 1 d .
O11 O 1.1920(8) 1.0081(7) 0.7443(5) 0.0151(17) Uani 1 1 d .
O12 O 1.1771(7) 1.2402(7) 0.8041(5) 0.0097(15) Uani 1 1 d U
O13 O 0.2915(8) 0.7871(7) 0.6051(6) 0.0180(18) Uani 1 1 d .
O1W O 0.4355(12) 0.9565(11) 0.1228(8) 0.060(3) Uani 1 1 d .
O2W O 0.6394(12) 0.2082(10) 0.0920(9) 0.062(3) Uani 1 1 d .
O3W O -0.1428(11) 0.2444(9) 0.2400(7) 0.042(3) Uani 1 1 d .
N1 N 0.4911(9) 0.6478(8) 0.5897(6) 0.0087(14) Uani 1 1 d U
N2 N 0.6572(9) 0.5457(8) 0.5877(6) 0.0091(18) Uani 1 1 d .
N3 N 0.1122(10) 0.5730(8) 0.4142(6) 0.0120(19) Uani 1 1 d .
N4 N -0.1492(10) 0.4974(8) 0.4251(6) 0.0121(19) Uani 1 1 d .
C1 C 0.0950(11) 0.4520(10) 0.0319(7) 0.010(2) Uani 1 1 d .
C2 C -0.0442(14) 0.3564(12) -0.0215(10) 0.028(3) Uani 1 1 d .
H2A H -0.0762 0.2580 -0.0372 0.033 Uiso 1 1 calc R
C3 C 0.1401(13) 0.5957(11) 0.0531(9) 0.020(3) Uani 1 1 d .
H3A H 0.2374 0.6627 0.0896 0.024 Uiso 1 1 calc R
C4 C 0.7217(12) 0.8886(11) 0.5000(8) 0.013(2) Uani 1 1 d U
C5 C 0.8284(11) 0.8420(11) 0.5008(8) 0.013(2) Uani 1 1 d .
H5A H 0.8238 0.7669 0.4450 0.016 Uiso 1 1 calc R
C6 C 0.9444(11) 0.9027(10) 0.5821(8) 0.012(2) Uani 1 1 d .
H6A H 1.0161 0.8678 0.5820 0.014 Uiso 1 1 calc R
C7 C 0.9526(12) 1.0146(10) 0.6628(7) 0.011(2) Uani 1 1 d U
C8 C 0.8423(11) 1.0604(10) 0.6638(8) 0.011(2) Uani 1 1 d .
H8A H 0.8445 1.1336 0.7202 0.013 Uiso 1 1 calc R
C9 C 0.7296(12) 0.9988(11) 0.5823(8) 0.014(2) Uani 1 1 d .
H9A H 0.6566 1.0322 0.5825 0.017 Uiso 1 1 calc R
C10 C 0.5408(11) 0.5519(10) 0.5490(7) 0.010(2) Uani 1 1 d .
C11 C 0.7323(11) 0.6443(10) 0.6772(7) 0.0092(15) Uani 1 1 d U
H11A H 0.8180 0.6449 0.7072 0.011 Uiso 1 1 calc R
C12 C 0.6861(11) 0.7438(10) 0.7254(8) 0.0104(14) Uani 1 1 d U
H12A H 0.7361 0.8105 0.7894 0.012 Uiso 1 1 calc R
C13 C 0.5650(11) 0.7434(10) 0.6776(7) 0.0098(13) Uani 1 1 d U
H13A H 0.5339 0.8133 0.7084 0.012 Uiso 1 1 calc R
C14 C -0.0103(12) 0.5183(10) 0.4559(7) 0.010(2) Uani 1 1 d U
C15 C -0.1651(11) 0.5271(10) 0.3426(7) 0.009(2) Uani 1 1 d U
H15A H -0.2615 0.5131 0.3181 0.011 Uiso 1 1 calc R
C16 C -0.0459(11) 0.5777(10) 0.2919(8) 0.011(2) Uani 1 1 d .
H16A H -0.0590 0.5962 0.2322 0.013 Uiso 1 1 calc R
C17 C 0.0926(11) 0.6000(10) 0.3314(7) 0.011(2) Uani 1 1 d .
H17A H 0.1769 0.6358 0.2985 0.013 Uiso 1 1 calc R

loop_
_atom_site_aniso_label
_atom_site_aniso_U_11
_atom_site_aniso_U_22
_atom_site_aniso_U_33
_atom_site_aniso_U_23
_atom_site_aniso_U_13
_atom_site_aniso_U_12
U1 0.0087(2) 0.0104(2) 0.0088(2) 0.00265(16) 0.00039(16) 0.00460(16)
U2 0.0103(3) 0.0102(3) 0.0094(3) 0.0037(2) 0.0009(2) 0.0047(2)
Ni1 0.0096(7) 0.0111(7) 0.0110(7) 0.0040(5) 0.0009(6) 0.0062(6)
P1 0.0092(14) 0.0114(14) 0.0099(14) 0.0043(11) 0.0017(11) 0.0052(11)
P2 0.0096(14) 0.0108(14) 0.0074(13) 0.0018(11) 0.0030(11) 0.0033(11)
P3 0.0111(15) 0.0109(14) 0.0092(14) 0.0040(11) 0.0011(11) 0.0044(11)
O1 0.013(4) 0.008(4) 0.010(4) 0.001(3) 0.000(3) 0.006(3)
O2 0.013(4) 0.014(4) 0.005(4) 0.004(3) -0.002(3) 0.000(3)
O3 0.011(4) 0.018(4) 0.019(4) 0.010(3) 0.003(3) 0.006(3)
O4 0.010(4) 0.007(4) 0.014(4) 0.005(3) 0.000(3) 0.004(3)
O5 0.005(4) 0.010(4) 0.009(4) 0.001(3) -0.001(3) 0.002(3)
O6 0.011(4) 0.006(4) 0.017(4) 0.001(3) 0.002(3) 0.005(3)
O7 0.014(4) 0.010(4) 0.012(4) 0.002(3) -0.002(3) 0.006(3)
O8 0.018(4) 0.009(4) 0.022(4) 0.006(3) -0.004(3) 0.006(3)
O9 0.012(3) 0.011(3) 0.006(3) 0.002(2) -0.002(2) 0.007(2)
O10 0.009(4) 0.016(4) 0.010(4) 0.009(3) 0.002(3) 0.003(3)
O11 0.011(4) 0.016(4) 0.014(4) 0.001(3) 0.004(3) 0.005(3)
O12 0.003(3) 0.012(3) 0.010(3) 0.004(2) -0.002(2) 0.000(2)
O13 0.019(4) 0.015(4) 0.021(4) 0.001(3) 0.004(4) 0.012(3)
O1W 0.060(8) 0.063(8) 0.060(8) 0.021(6) 0.016(6) 0.028(6)
O2W 0.069(8) 0.038(7) 0.095(10) 0.034(6) 0.027(7) 0.031(6)
O3W 0.082(8) 0.021(5) 0.033(6) 0.015(4) 0.034(5) 0.027(5)
N1 0.009(3) 0.009(3) 0.012(3) 0.004(2) -0.001(2) 0.006(2)
N2 0.009(5) 0.008(4) 0.009(4) 0.005(4) 0.004(4) 0.001(4)
N3 0.017(5) 0.007(4) 0.013(5) 0.007(4) 0.005(4) 0.004(4)
N4 0.015(5) 0.010(5) 0.015(5) 0.006(4) 0.000(4) 0.007(4)
C1 0.010(5) 0.012(5) 0.007(5) 0.002(4) 0.002(4) 0.005(4)
C2 0.029(7) 0.014(6) 0.040(8) 0.004(6) 0.001(6) 0.013(6)
C3 0.020(6) 0.015(6) 0.024(7) 0.005(5) -0.003(5) 0.008(5)
C4 0.015(4) 0.014(4) 0.008(4) 0.005(3) 0.002(3) 0.003(3)
C5 0.008(5) 0.016(6) 0.012(6) 0.000(4) -0.001(4) 0.005(4)
C6 0.010(6) 0.014(6) 0.012(6) 0.002(4) 0.002(4) 0.007(4)
C7 0.015(4) 0.008(4) 0.007(4) 0.002(3) 0.004(3) 0.004(3)
C8 0.010(5) 0.010(5) 0.014(6) 0.005(4) 0.005(4) 0.006(4)
C9 0.012(6) 0.018(6) 0.017(6) 0.011(5) 0.003(5) 0.008(5)
C10 0.013(6) 0.014(6) 0.008(5) 0.007(4) 0.004(4) 0.007(5)
C11 0.010(3) 0.007(3) 0.009(3) 0.003(3) -0.002(3) 0.002(2)
C12 0.011(3) 0.008(3) 0.011(3) 0.004(2) -0.002(2) 0.003(2)
C13 0.010(3) 0.009(3) 0.012(3) 0.004(2) -0.002(2) 0.005(2)
C14 0.012(4) 0.007(4) 0.012(4) 0.003(3) 0.000(3) 0.005(3)
C15 0.008(4) 0.009(4) 0.011(4) 0.001(3) -0.003(3) 0.005(3)
C16 0.013(6) 0.007(5) 0.011(5) 0.005(4) 0.003(4) 0.001(4)
C17 0.009(5) 0.012(5) 0.009(5) 0.002(4) 0.001(4) 0.004(4)

loop_
_atom_type_symbol
_atom_type_description
_atom_type_scat_dispersion_real
_atom_type_scat_dispersion_imag
_atom_type_scat_source
C C 0.0033 0.0016 'International Tables Vol C Tables 4.2.6.8 and 6.1.1.4'
H H 0.0000 0.0000 'International Tables Vol C Tables 4.2.6.8 and 6.1.1.4'
N N 0.0061 0.0033 'International Tables Vol C Tables 4.2.6.8 and 6.1.1.4'
O O 0.0106 0.0060 'International Tables Vol C Tables 4.2.6.8 and 6.1.1.4'
P P 0.1023 0.0942 'International Tables Vol C Tables 4.2.6.8 and 6.1.1.4'
Ni Ni 0.3393 1.1124 'International Tables Vol C Tables 4.2.6.8 and 6.1.1.4'
U U -9.6767 9.6646 'International Tables Vol C Tables 4.2.6.8 and 6.1.1.4'

loop_
_geom_angle_atom_site_label_1
_geom_angle_atom_site_label_2
_geom_angle_atom_site_label_3
_geom_angle
_geom_angle_site_symmetry_1
_geom_angle_site_symmetry_3
O1 U1 O2 178.1(3) . .
O1 U1 O7 93.8(3) . .
O2 U1 O7 87.6(3) . .
O1 U1 O12 90.5(3) . 2_776
O2 U1 O12 91.0(3) . 2_776
O7 U1 O12 77.7(2) . 2_776
O1 U1 O4 88.3(3) . 2_665
O2 U1 O4 90.8(3) . 2_665
O7 U1 O4 157.5(2) . 2_665
O12 U1 O4 79.9(2) 2_776 2_665
O1 U1 O5 86.7(3) . .
O2 U1 O5 92.4(3) . .
O7 U1 O5 77.6(2) . .
O12 U1 O5 154.8(2) 2_776 .
O4 U1 O5 124.9(2) 2_665 .
O1 U1 O4 89.6(3) . .
O2 U1 O4 88.5(3) . .
O7 U1 O4 135.6(2) . .
O12 U1 O4 146.6(2) 2_776 .
O4 U1 O4 66.7(3) 2_665 .
O5 U1 O4 58.4(2) . .
O1 U1 P1 88.0(2) . .
O2 U1 P1 90.4(2) . .
O7 U1 P1 106.07(18) . .
O12 U1 P1 176.03(18) 2_776 .
O4 U1 P1 96.36(17) 2_665 .
O5 U1 P1 28.70(16) . .
O4 U1 P1 29.71(17) . .
O1 U1 U1 88.8(2) . 2_665
O2 U1 U1 89.6(2) . 2_665
O7 U1 U1 167.55(17) . 2_665
O12 U1 U1 114.49(17) 2_776 2_665
O4 U1 U1 34.58(16) 2_665 2_665
O5 U1 U1 90.46(15) . 2_665
O4 U1 U1 32.16(16) . 2_665
P1 U1 U1 61.81(5) . 2_665
O3 U2 O3 180.0 2 .
O3 U2 O10 89.3(3) 2 2_666
O3 U2 O10 90.7(3) . 2_666
O3 U2 O10 90.7(3) 2 1_444
O3 U2 O10 89.3(3) . 1_444
O10 U2 O10 180.0 2_666 1_444
O3 U2 O6 89.9(3) 2 .
O3 U2 O6 90.1(3) . .
O10 U2 O6 94.2(2) 2_666 .
O10 U2 O6 85.8(2) 1_444 .
O3 U2 O6 90.1(3) 2 2
O3 U2 O6 89.9(3) . 2
O10 U2 O6 85.8(2) 2_666 2
O10 U2 O6 94.2(2) 1_444 2
O6 U2 O6 180.0 . 2
O9 Ni1 O13 86.1(3) . .
O9 Ni1 N3 88.8(3) . .
O13 Ni1 N3 91.3(3) . .
O9 Ni1 N1 98.7(3) . .
O13 Ni1 N1 92.7(3) . .
N3 Ni1 N1 171.7(3) . .
O9 Ni1 N2 98.8(3) . 2_666
O13 Ni1 N2 171.4(3) . 2_666
N3 Ni1 N2 95.9(3) . 2_666
N1 Ni1 N2 79.6(3) . 2_666
O9 Ni1 N4 163.9(3) . 2_566
O13 Ni1 N4 82.4(3) . 2_566
N3 Ni1 N4 80.1(3) . 2_566
N1 Ni1 N4 93.1(3) . 2_566
N2 Ni1 N4 94.0(3) 2_666 2_566
O6 P1 O5 114.3(4) . .
O6 P1 O4 113.4(4) . .
O5 P1 O4 102.3(4) . .
O6 P1 C1 107.7(4) . .
O5 P1 C1 110.2(4) . .
O4 P1 C1 108.7(4) . .
O6 P1 U1 129.8(3) . .
O5 P1 U1 49.0(3) . .
O4 P1 U1 53.3(3) . .
C1 P1 U1 122.5(3) . .
O9 P2 O7 114.6(4) . .
O9 P2 O8 109.6(4) . .
O7 P2 O8 110.8(4) . .
O9 P2 C4 109.1(4) . .
O7 P2 C4 106.4(4) . .
O8 P2 C4 106.0(4) . .
O12 P3 O10 112.0(4) . .
O12 P3 O11 112.8(4) . .
O10 P3 O11 111.0(4) . .
O12 P3 C7 109.7(4) . .
O10 P3 C7 104.0(4) . .
O11 P3 C7 106.9(4) . .
P1 O4 U1 149.4(4) . 2_665
P1 O4 U1 97.0(3) . .
U1 O4 U1 113.3(3) 2_665 .
P1 O5 U1 102.3(3) . .
P1 O6 U2 162.5(4) . .
P2 O7 U1 133.3(4) . .
P2 O9 Ni1 134.0(4) . .
P3 O10 U2 145.5(4) . 1_666
P3 O12 U1 132.0(4) . 2_776
C13 N1 C10 116.7(8) . .
C13 N1 Ni1 129.6(6) . .
C10 N1 Ni1 113.7(6) . .
C10 N2 C11 116.7(8) . .
C10 N2 Ni1 112.8(6) . 2_666
C11 N2 Ni1 130.5(7) . 2_666
C17 N3 C14 116.8(9) . .
C17 N3 Ni1 130.0(7) . .
C14 N3 Ni1 112.8(7) . .
C15 N4 C14 116.3(9) . .
C15 N4 Ni1 131.5(7) . 2_566
C14 N4 Ni1 110.2(6) . 2_566
C2 C1 C3 119.1(9) . .
C2 C1 P1 121.9(8) . .
C3 C1 P1 119.0(8) . .
C1 C2 C3 119.7(11) . 2_565
C1 C2 H2A 120.1 . .
C3 C2 H2A 120.1 2_565 .
C1 C3 C2 121.2(10) . 2_565
C1 C3 H3A 119.4 . .
C2 C3 H3A 119.4 2_565 .
C5 C4 C9 118.7(9) . .
C5 C4 P2 121.6(8) . .
C9 C4 P2 119.7(8) . .
C4 C5 C6 121.6(10) . .
C4 C5 H5A 119.2 . .
C6 C5 H5A 119.2 . .
C7 C6 C5 119.1(9) . .
C7 C6 H6A 120.5 . .
C5 C6 H6A 120.5 . .
C6 C7 C8 119.7(9) . .
C6 C7 P3 118.5(8) . .
C8 C7 P3 121.1(8) . .
C9 C8 C7 119.8(9) . .
C9 C8 H8A 120.1 . .
C7 C8 H8A 120.1 . .
C8 C9 C4 121.1(9) . .
C8 C9 H9A 119.5 . .
C4 C9 H9A 119.5 . .
N2 C10 N1 126.1(9) . .
N2 C10 C10 117.8(11) . 2_666
N1 C10 C10 116.1(11) . 2_666
N2 C11 C12 121.0(9) . .
N2 C11 H11A 119.5 . .
C12 C11 H11A 119.5 . .
C11 C12 C13 117.9(9) . .
C11 C12 H12A 121.0 . .
C13 C12 H12A 121.0 . .
N1 C13 C12 121.6(9) . .
N1 C13 H13A 119.2 . .
C12 C13 H13A 119.2 . .
N3 C14 N4 125.5(9) . .
N3 C14 C14 116.6(11) . 2_566
N4 C14 C14 117.9(12) . 2_566
N4 C15 C16 122.0(9) . .
N4 C15 H15A 119.0 . .
C16 C15 H15A 119.0 . .
C17 C16 C15 117.1(10) . .
C17 C16 H16A 121.4 . .
C15 C16 H16A 121.4 . .
N3 C17 C16 122.1(10) . .
N3 C17 H17A 119.0 . .
C16 C17 H17A 119.0 . .

loop_
_geom_bond_atom_site_label_1
_geom_bond_atom_site_label_2
_geom_bond_distance
_geom_bond_site_symmetry_2
U1 O1 1.758(6) .
U1 O2 1.784(7) .
U1 O7 2.321(7) .
U1 O12 2.330(6) 2_776
U1 O4 2.366(7) 2_665
U1 O5 2.413(7) .
U1 O4 2.523(6) .
U2 O3 1.771(7) 2
U2 O3 1.771(7) .
U2 O10 2.255(7) 2_666
U2 O10 2.255(7) 1_444
U2 O6 2.304(6) .
U2 O6 2.304(6) 2
Ni1 O9 2.005(7) .
Ni1 O13 2.043(7) .
Ni1 N3 2.074(9) .
Ni1 N1 2.077(8) .
Ni1 N2 2.108(8) 2_666
Ni1 N4 2.113(9) 2_566
P1 O6 1.521(7) .
P1 O5 1.534(7) .
P1 O4 1.559(7) .
P1 C1 1.803(10) .
P2 O9 1.494(7) .
P2 O7 1.532(7) .
P2 O8 1.553(7) .
P2 C4 1.808(10) .
P3 O12 1.522(7) .
P3 O10 1.527(7) .
P3 O11 1.529(7) .
P3 C7 1.808(10) .
O4 U1 2.366(7) 2_665
O10 U2 2.255(7) 1_666
O12 U1 2.330(6) 2_776
N1 C13 1.326(12) .
N1 C10 1.347(12) .
N2 C10 1.320(12) .
N2 C11 1.354(12) .
N2 Ni1 2.108(8) 2_666
N3 C17 1.330(12) .
N3 C14 1.334(13) .
N4 C15 1.333(12) .
N4 C14 1.347(12) .
N4 Ni1 2.113(9) 2_566
C1 C2 1.364(15) .
C1 C3 1.392(13) .
C2 C3 1.408(15) 2_565
C2 H2A 0.9500 .
C3 C2 1.408(15) 2_565
C3 H3A 0.9500 .
C4 C5 1.371(14) .
C4 C9 1.394(14) .
C5 C6 1.406(13) .
C5 H5A 0.9500 .
C6 C7 1.391(13) .
C6 H6A 0.9500 .
C7 C8 1.397(13) .
C8 C9 1.387(14) .
C8 H8A 0.9500 .
C9 H9A 0.9500 .
C10 C10 1.469(19) 2_666
C11 C12 1.379(13) .
C11 H11A 0.9500 .
C12 C13 1.381(13) .
C12 H12A 0.9500 .
C13 H13A 0.9500 .
C14 C14 1.47(2) 2_566
C15 C16 1.381(14) .
C15 H15A 0.9500 .
C16 C17 1.377(13) .
C16 H16A 0.9500 .
C17 H17A 0.9500 .
